data_8101539
loop_
_publ_author_name
'Braun, Markus'
'Frey, Wolfgang'

_publ_section_title
;
Crystal structure of bis(benzylammonium) lead tetrachloride, (C~7~H~7~NH~3~)
~2~PbCl~4~
;
_journal_issue 3
_journal_name_full 'Zeitschrift f\"ur Kristallographie - New Crystal Structures'
_journal_page_first 331
_journal_page_last 332
_journal_volume 214
_journal_year 1999
_chemical_formula_sum 'C14 H20 Cl4 N2 Pb'
_chemical_formula_weight 565.31
_space_group_IT_number 36
_symmetry_cell_setting orthorhombic
_symmetry_space_group_name_Hall 'C 2c -2'
_symmetry_space_group_name_H-M 'C m c 21'
_cell_angle_alpha 90.00
_cell_angle_beta 90.00
_cell_angle_gamma 90.00
_cell_formula_units_Z 4
_cell_length_a 33.619(7)
_cell_length_b 7.8195(12)
_cell_length_c 7.7282(13)
_cell_measurement_temperature 293(2)
_cell_volume 2031.6(6)
_diffrn_ambient_temperature 293(2)
_exptl_crystal_density_diffrn 1.848
_refine_ls_R_factor_obs 0.0213
_refine_ls_wR_factor_obs 0.0544
_cod_database_code 8101539

loop_
_symmetry_equiv_pos_as_xyz
'x, y, z'
'-x, -y, z+1/2'
'x, -y, z+1/2'
'-x, y, z'
'x+1/2, y+1/2, z'
'-x+1/2, -y+1/2, z+1/2'
'x+1/2, -y+1/2, z+1/2'
'-x+1/2, y+1/2, z'

loop_
_atom_site_aniso_label
_atom_site_aniso_U_11
_atom_site_aniso_U_22
_atom_site_aniso_U_33
_atom_site_aniso_U_23
_atom_site_aniso_U_13
_atom_site_aniso_U_12
Pb1 0.0383(2) 0.02497(14) 0.0292(2) -0.0011(5) 0.000 0.000
Cl1 0.0479(7) 0.0473(6) 0.049(2) 0.0026(14) -0.0014(13) -0.0054(5)
Cl2 0.060(2) 0.0398(11) 0.0482(13) 0.0134(10) 0.000 0.000
Cl3 0.0495(12) 0.0365(9) 0.0385(12) -0.0070(8) 0.000 0.000
N1 0.048(4) 0.044(3) 0.052(3) -0.005(2) 0.005(3) -0.002(2)
C1 0.055(4) 0.060(3) 0.072(9) 0.013(4) -0.005(4) -0.006(3)
C2 0.049(3) 0.059(4) 0.060(5) 0.005(12) 0.004(13) -0.010(3)
C3 0.079(8) 0.084(7) 0.100(8) -0.032(6) -0.011(7) -0.006(5)
C4 0.067(8) 0.127(12) 0.188(17) -0.010(14) -0.037(10) -0.026(7)
C5 0.046(6) 0.140(15) 0.150(20) 0.022(9) 0.004(8) -0.009(6)
C6 0.058(6) 0.112(8) 0.214(20) -0.034(13) 0.051(10) 0.002(6)
C7 0.071(6) 0.085(6) 0.113(9) -0.027(6) 0.034(6) -0.007(5)

loop_
_atom_site_label
_atom_site_type_symbol
_atom_site_fract_x
_atom_site_fract_y
_atom_site_fract_z
_atom_site_U_iso_or_equiv
_atom_site_thermal_displace_type
_atom_site_occupancy
_atom_site_calc_flag
_atom_site_refinement_flags
_atom_site_disorder_group
Pb1 Pb 0.5000 0.76140(3) 0.41354(8) 0.03081(12) Uani 1 d S .
Cl1 Cl 0.58510(6) 0.7289(2) 0.3926(9) 0.0481(7) Uani 1 d . .
Cl2 Cl 0.5000 0.9149(3) 0.0803(6) 0.0493(6) Uani 1 d S .
Cl3 Cl 0.5000 0.4445(3) 0.2221(6) 0.0415(5) Uani 1 d S .
N1 N 0.5745(2) 0.6692(7) -0.0173(9) 0.0476(14) Uani 1 d . .
H1A H 0.5490(2) 0.6818(7) -0.0448(9) 0.071 Uiso 1 calc R .
H1B H 0.5780(2) 0.6960(7) 0.0936(9) 0.071 Uiso 1 calc R .
H1C H 0.5818(2) 0.5611(7) -0.0347(9) 0.071 Uiso 1 calc R .
C1 C 0.5997(3) 0.7865(10) -0.1297(15) 0.062(3) Uani 1 d . .
H1D H 0.5954(3) 0.7583(10) -0.2505(15) 0.075 Uiso 1 calc R .
H1E H 0.5914(3) 0.9040(10) -0.1120(15) 0.075 Uiso 1 calc R .
C2 C 0.6421(3) 0.7710(8) -0.0898(78) 0.056(2) Uani 1 d . .
C3 C 0.6604(4) 0.8760(13) 0.0319(16) 0.088(3) Uani 1 d . .
H3 H 0.6454(4) 0.9581(13) 0.0893(16) 0.105 Uiso 1 calc R .
C4 C 0.6995(4) 0.8614(18) 0.0686(26) 0.127(5) Uani 1 d . .
H4 H 0.7113(4) 0.9371(18) 0.1461(26) 0.152 Uiso 1 calc R .
C5 C 0.7220(5) 0.7362(19) -0.0071(32) 0.112(7) Uani 1 d . .
H5 H 0.7488(5) 0.7246(19) 0.0201(32) 0.134 Uiso 1 calc R .
C6 C 0.7050(3) 0.6320(17) -0.1197(26) 0.128(7) Uani 1 d . .
H6 H 0.7203(3) 0.5464(17) -0.1702(26) 0.154 Uiso 1 calc R .
C7 C 0.6645(3) 0.6454(14) -0.1662(17) 0.089(3) Uani 1 d . .
H7 H 0.6533(3) 0.5711(14) -0.2466(17) 0.107 Uiso 1 calc R .

loop_
_geom_bond_atom_site_label_1
_geom_bond_atom_site_label_2
_geom_bond_distance
_geom_bond_site_symmetry_2
_geom_bond_publ_flag
Pb1 Cl2 2.840(3) 2_675 ?
Pb1 Cl2 2.842(5) . ?
Pb1 Cl3 2.877(4) 2_665 ?
Pb1 Cl1 2.877(2) 4_655 ?
Pb1 Cl1 2.877(2) . ?
Pb1 Cl3 2.886(3) . ?
Cl2 Pb1 2.840(3) 2_674 ?
Cl3 Pb1 2.877(4) 2_664 ?
N1 C1 1.521(10) . ?
N1 H1A 0.89 . ?
N1 H1B 0.89 . ?
N1 H1C 0.89 . ?
C1 C2 1.47(2) . ?
C1 H1D 0.97 . ?
C1 H1E 0.97 . ?
C2 C7 1.37(3) . ?
C2 C3 1.39(4) . ?
C3 C4 1.35(2) . ?
C3 H3 0.93 . ?
C4 C5 1.37(2) . ?
C4 H4 0.93 . ?
C5 C6 1.32(2) . ?
C5 H5 0.93 . ?
C6 C7 1.41(2) . ?
C6 H6 0.93 . ?
C7 H7 0.93 . ?
